data_4110049
loop_
_publ_author_name
'Kamil Dziubek'
'Marcin Podsiad\/lo'
'Andrzej Katrusiak'

_publ_contact_author_fax +48(61)8658008
_publ_contact_author_phone +48(61)8291443
_publ_section_title
;
 Nearly Isostructural Polymorphs of Ethynylbenzene: Resolution of
 \\tbCH...\p(arene) and Cooperative \\tbCH...\p(C\\tbC) Interactions by
 Pressure Freezing
;
_journal_name_full 'Journal of the American Chemical Society'
_journal_page_first 12620
_journal_page_last 12621
_journal_paper_doi 10.1021/ja074885r
_journal_volume 129
_journal_year 2007
_chemical_formula_moiety 'C8 H6'
_chemical_formula_sum 'C8 H6'
_chemical_formula_weight 102.13
_chemical_melting_point 228
_chemical_name_common 'phenylacetylene, polymorph alpha at 225 K'
_chemical_name_systematic
; 
Ethynylbenzene, polymorph alpha at 225 K
;
_space_group_IT_number 2
_symmetry_cell_setting triclinic
_symmetry_space_group_name_Hall '-P 1'
_symmetry_space_group_name_H-M 'P -1'
_atom_sites_solution_hydrogens geom
_atom_sites_solution_primary direct
_atom_sites_solution_secondary difmap
_audit_creation_method SHELXL-97
_cell_angle_alpha 76.81(3)
_cell_angle_beta 81.68(3)
_cell_angle_gamma 80.32(3)
_cell_formula_units_Z 5
_cell_length_a 5.8630(12)
_cell_length_b 9.1863(18)
_cell_length_c 15.474(3)
_cell_measurement_reflns_used 460
_cell_measurement_temperature 225(2)
_cell_measurement_theta_max 29.29
_cell_measurement_theta_min 2.41
_cell_volume 795.0(3)
_computing_cell_refinement 'CrysAlis (Oxford Diffraction, 2004)'
_computing_data_collection 'CrysAlis (Oxford Diffraction, 2004)'
_computing_data_reduction 'CrysAlis (Oxford Diffraction, 2004)'
_computing_molecular_graphics 'XP (Siemens, 1990)'
_computing_publication_material 'SHELXL-97 (Sheldrick, 1997)'
_computing_structure_refinement 'SHELXL-97 (Sheldrick, 1997)'
_computing_structure_solution 'SHELXS-97 (Sheldrick, 1990)'
_diffrn_ambient_temperature 295(2)
_diffrn_measured_fraction_theta_full 0.698
_diffrn_measured_fraction_theta_max 0.698
_diffrn_measurement_device_type 'Kuma KM-4-CCD'
_diffrn_measurement_method \w
_diffrn_radiation_monochromator graphite
_diffrn_radiation_source 'fine-focus sealed tube'
_diffrn_radiation_type MoK\a
_diffrn_radiation_wavelength 0.71073
_diffrn_reflns_av_R_equivalents 0.1599
_diffrn_reflns_av_sigmaI/netI 0.3351
_diffrn_reflns_limit_h_max 4
_diffrn_reflns_limit_h_min -7
_diffrn_reflns_limit_k_max 10
_diffrn_reflns_limit_k_min -12
_diffrn_reflns_limit_l_max 20
_diffrn_reflns_limit_l_min -20
_diffrn_reflns_number 4147
_diffrn_reflns_theta_full 29.29
_diffrn_reflns_theta_max 29.29
_diffrn_reflns_theta_min 2.41
_exptl_absorpt_coefficient_mu 0.060
_exptl_absorpt_correction_type none
_exptl_crystal_colour colourless
_exptl_crystal_density_diffrn 1.067
_exptl_crystal_description cylinder
_exptl_crystal_F_000 270
_exptl_crystal_size_max 0.10
_exptl_crystal_size_mid 0.10
_exptl_crystal_size_min 0.10
_refine_diff_density_max 0.190
_refine_diff_density_min -0.259
_refine_diff_density_rms 0.057
_refine_ls_extinction_coef 0.063(13)
_refine_ls_extinction_expression Fc^*^=kFc[1+0.001xFc^2^\l^3^/sin(2\q)]^-1/4^
_refine_ls_extinction_method SHELXL
_refine_ls_goodness_of_fit_ref 0.784
_refine_ls_hydrogen_treatment mixed
_refine_ls_matrix_type full
_refine_ls_number_parameters 109
_refine_ls_number_reflns 3020
_refine_ls_number_restraints 0
_refine_ls_restrained_S_all 0.784
_refine_ls_R_factor_all 0.3585
_refine_ls_R_factor_gt 0.0800
_refine_ls_shift/su_max 0.000
_refine_ls_shift/su_mean 0.000
_refine_ls_structure_factor_coef Fsqd
_refine_ls_weighting_details 'calc w=1/[\s^2^(Fo^2^)+(0.1159P)^2^+0.0000P] where P=(Fo^2^+2Fc^2^)/3'
_refine_ls_weighting_scheme calc
_refine_ls_wR_factor_gt 0.1772
_refine_ls_wR_factor_ref 0.3331
_reflns_number_gt 487
_reflns_number_total 3020
_reflns_threshold_expression >4sigma(I)
_cod_data_source_file ja074885rsi20070703_084913.cif
_cod_data_source_block 1pha_nis
_cod_database_code 4110049

loop_
_symmetry_equiv_pos_as_xyz
'x, y, z'
'-x, -y, -z'

loop_
_atom_site_label
_atom_site_type_symbol
_atom_site_fract_x
_atom_site_fract_y
_atom_site_fract_z
_atom_site_U_iso_or_equiv
_atom_site_adp_type
_atom_site_occupancy
_atom_site_symmetry_multiplicity
_atom_site_calc_flag
_atom_site_refinement_flags
C1 C 0.9618(11) 0.6546(7) 0.1009(5) 0.063(2) Uiso 1 1 d .
C2 C 0.7832(11) 0.5958(7) 0.0738(5) 0.072(2) Uiso 1 1 d .
H2 H 0.7685 0.6103 0.0133 0.086 Uiso 1 1 calc R
C3 C 0.6292(12) 0.5170(8) 0.1358(5) 0.081(2) Uiso 1 1 d .
H3 H 0.5134 0.4775 0.1171 0.097 Uiso 1 1 calc R
C4 C 0.6482(12) 0.4974(8) 0.2258(5) 0.079(2) Uiso 1 1 d .
H4 H 0.5439 0.4462 0.2681 0.094 Uiso 1 1 calc R
C5 C 0.8258(11) 0.5552(8) 0.2526(5) 0.081(2) Uiso 1 1 d .
H5 H 0.8412 0.5408 0.3131 0.097 Uiso 1 1 calc R
C6 C 0.9786(12) 0.6335(8) 0.1903(5) 0.075(2) Uiso 1 1 d .
H6 H 1.0946 0.6726 0.2093 0.090 Uiso 1 1 calc R
C7 C 1.1207(13) 0.7366(8) 0.0349(5) 0.078(2) Uiso 1 1 d .
C8 C 1.2493(17) 0.8030(10) -0.0182(7) 0.102(3) Uiso 1 1 d .
H8 H 1.3518 0.8560 -0.0605 0.16(4) Uiso 1 1 calc R
C11 C 1.5412(11) 0.9102(7) -0.2924(4) 0.062(2) Uiso 1 1 d .
C12 C 1.4563(11) 1.0324(8) -0.2506(5) 0.073(2) Uiso 1 1 d .
H12 H 1.3186 1.0933 -0.2660 0.087 Uiso 1 1 calc R
C13 C 1.5742(13) 1.0637(8) -0.1869(5) 0.081(2) Uiso 1 1 d .
H13 H 1.5189 1.1470 -0.1614 0.098 Uiso 1 1 calc R
C14 C 1.7721(12) 0.9711(8) -0.1620(5) 0.082(2) Uiso 1 1 d .
H14 H 1.8506 0.9903 -0.1186 0.099 Uiso 1 1 calc R
C15 C 1.8564(13) 0.8475(8) -0.2017(5) 0.088(2) Uiso 1 1 d .
H15 H 1.9912 0.7848 -0.1845 0.106 Uiso 1 1 calc R
C16 C 1.7414(12) 0.8175(8) -0.2663(5) 0.078(2) Uiso 1 1 d .
H16 H 1.7990 0.7349 -0.2922 0.094 Uiso 1 1 calc R
C17 C 1.4235(12) 0.8778(8) -0.3556(5) 0.078(2) Uiso 1 1 d .
C18 C 1.3227(14) 0.8538(9) -0.4097(6) 0.099(3) Uiso 1 1 d .
H18 H 1.2426 0.8348 -0.4527 0.15(3) Uiso 1 1 calc R
C21 C 1.0000 1.5000 -0.5000 0.077(3) Uiso 1 2 d S
C22 C 0.786(3) 1.500(2) -0.4551(10) 0.068(4) Uiso 0.50 1 d P
C23 C 0.772(3) 1.3529(19) -0.4054(11) 0.067(5) Uiso 0.50 1 d P
H23 H 0.651(19) 1.356(13) -0.378(8) 0.080 Uiso 0.50 1 d P
C24 C 0.942(2) 1.2239(13) -0.4007(7) 0.010(2) Uiso 0.50 1 d P
H24 H 0.916(14) 1.127(10) -0.360(6) 0.012 Uiso 0.50 1 d P
C25 C 1.142(3) 1.2603(19) -0.4573(11) 0.077(5) Uiso 0.50 1 d P
H25 H 1.30(2) 1.202(13) -0.458(8) 0.093 Uiso 0.50 1 d P
C26 C 1.184(3) 1.402(2) -0.5107(10) 0.065(4) Uiso 0.50 1 d P
H26 H 1.35(2) 1.396(13) -0.555(8) 0.078 Uiso 0.50 1 d P
C27 C 1.045(3) 1.6716(18) -0.5615(10) 0.064(4) Uiso 0.50 1 d P
C28 C 1.061(11) 1.794(6) -0.601(4) 0.30(3) Uiso 0.50 1 d P

loop_
_atom_type_symbol
_atom_type_description
_atom_type_scat_dispersion_real
_atom_type_scat_dispersion_imag
_atom_type_scat_source
C C 0.0033 0.0016 'International Tables Vol C Tables 4.2.6.8 and 6.1.1.4'
H H 0.0000 0.0000 'International Tables Vol C Tables 4.2.6.8 and 6.1.1.4'

loop_
_geom_angle_atom_site_label_1
_geom_angle_atom_site_label_2
_geom_angle_atom_site_label_3
_geom_angle
_geom_angle_site_symmetry_1
_geom_angle_site_symmetry_3
C6 C1 C2 118.5(7) . .
C6 C1 C7 121.4(6) . .
C2 C1 C7 120.1(7) . .
C3 C2 C1 121.1(7) . .
C4 C3 C2 119.6(7) . .
C3 C4 C5 119.3(8) . .
C6 C5 C4 120.6(8) . .
C1 C6 C5 120.9(7) . .
C8 C7 C1 179.8(8) . .
C16 C11 C17 119.9(7) . .
C16 C11 C12 118.5(6) . .
C17 C11 C12 121.5(7) . .
C13 C12 C11 121.2(7) . .
C14 C13 C12 119.4(7) . .
C13 C14 C15 120.0(8) . .
C16 C15 C14 120.6(8) . .
C11 C16 C15 120.1(7) . .
C18 C17 C11 178.5(9) . .
C26 C21 C26 180.000(2) . 2_784
C26 C21 C22 137.3(8) . .
C26 C21 C22 42.7(8) 2_784 .
C26 C21 C22 42.7(8) . 2_784
C26 C21 C22 137.3(8) 2_784 2_784
C22 C21 C22 180.0(13) . 2_784
C26 C21 C27 70.0(10) . 2_784
C26 C21 C27 110.0(10) 2_784 2_784
C22 C21 C27 67.4(10) . 2_784
C22 C21 C27 112.6(10) 2_784 2_784
C26 C21 C27 110.0(10) . .
C26 C21 C27 70.0(10) 2_784 .
C22 C21 C27 112.6(10) . .
C22 C21 C27 67.4(10) 2_784 .
C27 C21 C27 180.0(10) 2_784 .
C26 C22 C21 66.2(14) 2_784 .
C26 C22 C23 173(2) 2_784 .
C21 C22 C23 107.1(13) . .
C26 C22 C27 132.1(18) 2_784 2_784
C21 C22 C27 65.9(9) . 2_784
C23 C22 C27 41.2(8) . 2_784
C27 C23 C22 83.7(15) 2_784 .
C27 C23 C24 45.5(10) 2_784 .
C22 C23 C24 129.2(15) . .
C27 C23 C28 50(2) 2_784 2_784
C22 C23 C28 133(3) . 2_784
C24 C23 C28 5(2) . 2_784
C28 C24 C27 158(10) 2_784 2_784
C28 C24 C25 114(10) 2_784 .
C27 C24 C25 56.9(12) 2_784 .
C28 C24 C23 131(10) 2_784 .
C27 C24 C23 52.6(11) 2_784 .
C25 C24 C23 109.5(12) . .
C27 C25 C24 45.0(10) 2_784 .
C27 C25 C26 83.1(15) 2_784 .
C24 C25 C26 128.1(16) . .
C27 C25 C28 50(2) 2_784 2_784
C24 C25 C28 6(2) . 2_784
C26 C25 C28 133(3) . 2_784
C22 C26 C21 71.1(15) 2_784 .
C22 C26 C25 177.6(18) 2_784 .
C21 C26 C25 108.7(14) . .
C22 C26 C27 136.7(18) 2_784 2_784
C21 C26 C27 65.5(9) . 2_784
C25 C26 C27 43.2(9) . 2_784
C24 C27 C23 81.9(16) 2_784 2_784
C24 C27 C28 3(3) 2_784 .
C23 C27 C28 83(3) 2_784 .
C24 C27 C25 78.1(16) 2_784 2_784
C23 C27 C25 160(2) 2_784 2_784
C28 C27 C25 77(3) . 2_784
C24 C27 C21 175.6(17) 2_784 .
C23 C27 C21 101.7(14) 2_784 .
C28 C27 C21 175(4) . .
C25 C27 C21 98.2(14) 2_784 .
C24 C27 C22 136.9(18) 2_784 2_784
C23 C27 C22 55.0(12) 2_784 2_784
C28 C27 C22 138(4) . 2_784
C25 C27 C22 144.9(16) 2_784 2_784
C21 C27 C22 46.7(7) . 2_784
C24 C27 C26 131.8(17) 2_784 2_784
C23 C27 C26 146.2(17) 2_784 2_784
C28 C27 C26 131(4) . 2_784
C25 C27 C26 53.7(11) 2_784 2_784
C21 C27 C26 44.5(7) . 2_784
C22 C27 C26 91.2(10) 2_784 2_784
C24 C28 C27 19(10) 2_784 .
C24 C28 C25 60(10) 2_784 2_784
C27 C28 C25 53(2) . 2_784
C24 C28 C23 45(10) 2_784 2_784
C27 C28 C23 48(2) . 2_784
C25 C28 C23 100(3) 2_784 2_784

loop_
_geom_bond_atom_site_label_1
_geom_bond_atom_site_label_2
_geom_bond_distance
_geom_bond_site_symmetry_2
C1 C6 1.369(9) .
C1 C2 1.408(7) .
C1 C7 1.445(9) .
C2 C3 1.383(8) .
C3 C4 1.381(9) .
C4 C5 1.396(8) .
C5 C6 1.378(8) .
C7 C8 1.167(11) .
C11 C16 1.382(8) .
C11 C17 1.384(8) .
C11 C12 1.405(8) .
C12 C13 1.388(9) .
C13 C14 1.366(8) .
C14 C15 1.397(9) .
C15 C16 1.383(8) .
C17 C18 1.171(9) .
C21 C26 1.298(16) .
C21 C26 1.298(16) 2_784
C21 C22 1.343(15) .
C21 C22 1.343(15) 2_784
C21 C27 1.685(16) 2_784
C21 C27 1.685(16) .
C22 C26 0.963(18) 2_784
C22 C23 1.40(2) .
C22 C27 1.70(2) 2_784
C23 C27 1.130(17) 2_784
C23 C24 1.41(2) .
C23 C28 1.52(6) 2_784
C24 C28 0.16(6) 2_784
C24 C27 1.013(16) 2_784
C24 C25 1.40(2) .
C25 C27 1.200(19) 2_784
C25 C26 1.41(2) .
C25 C28 1.47(5) 2_784
C26 C22 0.963(18) 2_784
C26 C27 1.74(2) 2_784
C27 C24 1.013(16) 2_784
C27 C23 1.130(17) 2_784
C27 C28 1.16(5) .
C27 C25 1.200(19) 2_784
C27 C22 1.70(2) 2_784
C27 C26 1.74(2) 2_784
C28 C24 0.16(6) 2_784
C28 C25 1.47(5) 2_784
C28 C23 1.52(6) 2_784
